data_4500157
loop_
_publ_author_name
'Cao, Chongde'
'Deppe, Micha'
'Behr, G\"unter'
'L\"oser, Wolfgang'
'Wizent, Nadja'
'Kataeva, Olga'
'B\"uchner, Bernd'

_publ_section_title
;
 Single Crystal Growth of the CeCu2Si2Intermetallic Compound by a Vertical
 Floating Zone Method
;
_journal_issue 2
_journal_name_full 'Crystal Growth &amp; Design'
_journal_page_first 431
_journal_paper_doi 10.1021/cg101128w
_journal_volume 11
_journal_year 2011
_chemical_formula_sum 'Ce Cu2 Si2'
_chemical_formula_weight 323.38
_chemical_name_systematic
;
 ?
;
_space_group_IT_number 139
_symmetry_cell_setting tetragonal
_symmetry_space_group_name_Hall '-I 4 2'
_symmetry_space_group_name_H-M 'I 4/m m m'
_atom_sites_solution_primary direct
_atom_sites_solution_secondary difmap
_audit_creation_method SHELXL-97
_cell_angle_alpha 90.00
_cell_angle_beta 90.00
_cell_angle_gamma 90.00
_cell_formula_units_Z 2
_cell_length_a 4.0920(4)
_cell_length_b 4.0920(4)
_cell_length_c 9.9100(10)
_cell_measurement_reflns_used 2011
_cell_measurement_temperature 198(2)
_cell_measurement_theta_max 44.79
_cell_measurement_theta_min 4.11
_cell_volume 165.94(3)
_computing_cell_refinement 'APEX2  v2, 1-4  (Bruker AXS, 2005-2007)'
_computing_data_collection 'APEX2  v2, 1-4  (Bruker AXS, 2005-2007)'
_computing_data_reduction 'SAINT NT v6.0 (Bruker AXS, 2003)'
_computing_publication_material 'WinGX (Farrugia 1999), enCIFer (Allen et al. 2004)'
_computing_structure_refinement 'SHELXL-97 (Sheldrick, 1997), WinGX (Farrugia 1999), PLATON (Spek 2005)'
_diffrn_ambient_temperature 198(2)
_diffrn_measured_fraction_theta_full 0.974
_diffrn_measured_fraction_theta_max 0.974
_diffrn_measurement_device 'Bruker Kappa APEX II CCD'
_diffrn_measurement_device_type 'CCD area detector'
_diffrn_measurement_method '0.5 deg frames in phi and omega'
_diffrn_radiation_monochromator graphite
_diffrn_radiation_source 'fine-focus sealed tube'
_diffrn_radiation_type MoK\a
_diffrn_radiation_wavelength 0.71073
_diffrn_reflns_av_R_equivalents 0.0602
_diffrn_reflns_av_sigmaI/netI 0.0240
_diffrn_reflns_limit_h_max 6
_diffrn_reflns_limit_h_min -6
_diffrn_reflns_limit_k_max 5
_diffrn_reflns_limit_k_min -6
_diffrn_reflns_limit_l_max 15
_diffrn_reflns_limit_l_min -12
_diffrn_reflns_number 1900
_diffrn_reflns_theta_full 36.70
_diffrn_reflns_theta_max 36.70
_diffrn_reflns_theta_min 5.39
_exptl_absorpt_coefficient_mu 26.612
_exptl_absorpt_correction_T_max 0.4158
_exptl_absorpt_correction_T_min 0.0524
_exptl_absorpt_correction_type multi-scan
_exptl_absorpt_process_details 'SADABS version 2.10 (Sheldrick,Bruker AXS Inc.,2002)'
_exptl_crystal_colour black
_exptl_crystal_density_diffrn 6.472
_exptl_crystal_density_method 'not measured'
_exptl_crystal_description block
_exptl_crystal_F_000 288
_exptl_crystal_size_max 0.27
_exptl_crystal_size_mid 0.12
_exptl_crystal_size_min 0.04
_refine_diff_density_max 1.777
_refine_diff_density_min -1.454
_refine_diff_density_rms 0.343
_refine_ls_extinction_coef 0.050(4)
_refine_ls_extinction_expression Fc^*^=kFc[1+0.001xFc^2^\l^3^/sin(2\q)]^-1/4^
_refine_ls_extinction_method SHELXL
_refine_ls_goodness_of_fit_ref 1.292
_refine_ls_matrix_type full
_refine_ls_number_parameters 9
_refine_ls_number_reflns 147
_refine_ls_number_restraints 0
_refine_ls_restrained_S_all 1.292
_refine_ls_R_factor_all 0.0199
_refine_ls_R_factor_gt 0.0194
_refine_ls_shift/su_max 0.000
_refine_ls_shift/su_mean 0.000
_refine_ls_structure_factor_coef Fsqd
_refine_ls_weighting_details 'calc w=1/[\s^2^(Fo^2^)+(0.0227P)^2^+0.4229P] where P=(Fo^2^+2Fc^2^)/3'
_refine_ls_weighting_scheme calc
_refine_ls_wR_factor_gt 0.0479
_refine_ls_wR_factor_ref 0.0481
_reflns_number_gt 144
_reflns_number_total 147
_reflns_threshold_expression >2sigma(I)
_cod_data_source_file cg101128w_si_002.cif
_cod_data_source_block shelxl
_cod_depositor_comments
;
The following automatic conversions were performed:

'_symmetry_cell_setting' value 'Tetragonal' changed to 'tetragonal'
according to /home/saulius/struct/CIF-dictionaries/cif_core.dic
dictionary named 'cif_core.dic' version 2.4.1 from 2010-06-29.

Automatic conversion script
Id: cif_fix_values 1715 2011-07-08 13:25:40Z adriana 
;
_cod_original_sg_symbol_H-M I4/mmm
_cod_database_code 4500157

loop_
_symmetry_equiv_pos_as_xyz
'x, y, z'
'-x, -y, z'
'-y, x, z'
'y, -x, z'
'-x, y, -z'
'x, -y, -z'
'y, x, -z'
'-y, -x, -z'
'x+1/2, y+1/2, z+1/2'
'-x+1/2, -y+1/2, z+1/2'
'-y+1/2, x+1/2, z+1/2'
'y+1/2, -x+1/2, z+1/2'
'-x+1/2, y+1/2, -z+1/2'
'x+1/2, -y+1/2, -z+1/2'
'y+1/2, x+1/2, -z+1/2'
'-y+1/2, -x+1/2, -z+1/2'
'-x, -y, -z'
'x, y, -z'
'y, -x, -z'
'-y, x, -z'
'x, -y, z'
'-x, y, z'
'-y, -x, z'
'y, x, z'
'-x+1/2, -y+1/2, -z+1/2'
'x+1/2, y+1/2, -z+1/2'
'y+1/2, -x+1/2, -z+1/2'
'-y+1/2, x+1/2, -z+1/2'
'x+1/2, -y+1/2, z+1/2'
'-x+1/2, y+1/2, z+1/2'
'-y+1/2, -x+1/2, z+1/2'
'y+1/2, x+1/2, z+1/2'

loop_
_atom_site_label
_atom_site_type_symbol
_atom_site_fract_x
_atom_site_fract_y
_atom_site_fract_z
_atom_site_U_iso_or_equiv
_atom_site_adp_type
_atom_site_occupancy
_atom_site_symmetry_multiplicity
_atom_site_calc_flag
_atom_site_refinement_flags
Ce1 Ce 0.0000 0.0000 0.0000 0.00411(19) Uani 1 16 d S
Cu2 Cu 0.0000 0.5000 0.2500 0.0064(2) Uani 1 8 d S
Si3 Si 0.0000 0.0000 0.37939(14) 0.0049(3) Uani 1 8 d S

loop_
_atom_site_aniso_label
_atom_site_aniso_U_11
_atom_site_aniso_U_22
_atom_site_aniso_U_33
_atom_site_aniso_U_23
_atom_site_aniso_U_13
_atom_site_aniso_U_12
Ce1 0.0035(2) 0.0035(2) 0.0054(3) 0.000 0.000 0.000
Cu2 0.0065(2) 0.0065(2) 0.0061(3) 0.000 0.000 0.000
Si3 0.0048(4) 0.0048(4) 0.0052(6) 0.000 0.000 0.000

loop_
_atom_type_symbol
_atom_type_description
_atom_type_scat_dispersion_real
_atom_type_scat_dispersion_imag
_atom_type_scat_source
Si Si 0.0817 0.0704 'International Tables Vol C Tables 4.2.6.8 and 6.1.1.4'
Cu Cu 0.3201 1.2651 'International Tables Vol C Tables 4.2.6.8 and 6.1.1.4'
Ce Ce -0.2486 2.6331 'International Tables Vol C Tables 4.2.6.8 and 6.1.1.4'

loop_
_geom_angle_atom_site_label_1
_geom_angle_atom_site_label_2
_geom_angle_atom_site_label_3
_geom_angle
_geom_angle_site_symmetry_1
_geom_angle_site_symmetry_3
Si3 Ce1 Si3 180.0 9_444 25
Si3 Ce1 Si3 135.11(5) 9_444 9_554
Si3 Ce1 Si3 44.89(5) 25 9_554
Si3 Ce1 Si3 44.89(5) 9_444 25_445
Si3 Ce1 Si3 135.11(5) 25 25_445
Si3 Ce1 Si3 180.0 9_554 25_445
Si3 Ce1 Si3 81.619(17) 9_444 9_454
Si3 Ce1 Si3 98.381(17) 25 9_454
Si3 Ce1 Si3 81.619(17) 9_554 9_454
Si3 Ce1 Si3 98.381(17) 25_445 9_454
Si3 Ce1 Si3 81.619(17) 9_444 9_544
Si3 Ce1 Si3 98.381(17) 25 9_544
Si3 Ce1 Si3 81.619(17) 9_554 9_544
Si3 Ce1 Si3 98.381(17) 25_445 9_544
Si3 Ce1 Si3 135.11(5) 9_454 9_544
Si3 Ce1 Si3 98.381(17) 9_444 25_455
Si3 Ce1 Si3 81.619(17) 25 25_455
Si3 Ce1 Si3 98.381(17) 9_554 25_455
Si3 Ce1 Si3 81.619(17) 25_445 25_455
Si3 Ce1 Si3 44.89(5) 9_454 25_455
Si3 Ce1 Si3 180.0 9_544 25_455
Si3 Ce1 Si3 98.381(17) 9_444 25_545
Si3 Ce1 Si3 81.619(17) 25 25_545
Si3 Ce1 Si3 98.381(17) 9_554 25_545
Si3 Ce1 Si3 81.619(17) 25_445 25_545
Si3 Ce1 Si3 180.0 9_454 25_545
Si3 Ce1 Si3 44.89(5) 9_544 25_545
Si3 Ce1 Si3 135.11(5) 25_455 25_545
Si3 Ce1 Cu2 44.722(18) 9_444 9_444
Si3 Ce1 Cu2 135.278(18) 25 9_444
Si3 Ce1 Cu2 96.99(2) 9_554 9_444
Si3 Ce1 Cu2 83.01(2) 25_445 9_444
Si3 Ce1 Cu2 44.722(18) 9_454 9_444
Si3 Ce1 Cu2 96.99(2) 9_544 9_444
Si3 Ce1 Cu2 83.01(2) 25_455 9_444
Si3 Ce1 Cu2 135.278(18) 25_545 9_444
Si3 Ce1 Cu2 44.722(18) 9_444 17
Si3 Ce1 Cu2 135.278(18) 25 17
Si3 Ce1 Cu2 96.99(2) 9_554 17
Si3 Ce1 Cu2 83.01(2) 25_445 17
Si3 Ce1 Cu2 96.99(2) 9_454 17
Si3 Ce1 Cu2 44.722(18) 9_544 17
Si3 Ce1 Cu2 135.278(18) 25_455 17
Si3 Ce1 Cu2 83.01(2) 25_545 17
Cu2 Ce1 Cu2 53.521(5) 9_444 17
Si3 Ce1 Cu2 135.278(18) 9_444 .
Si3 Ce1 Cu2 44.722(18) 25 .
Si3 Ce1 Cu2 83.01(2) 9_554 .
Si3 Ce1 Cu2 96.99(2) 25_445 .
Si3 Ce1 Cu2 83.01(2) 9_454 .
Si3 Ce1 Cu2 135.278(18) 9_544 .
Si3 Ce1 Cu2 44.722(18) 25_455 .
Si3 Ce1 Cu2 96.99(2) 25_545 .
Cu2 Ce1 Cu2 126.479(5) 9_444 .
Cu2 Ce1 Cu2 180.0 17 .
Si3 Ce1 Cu2 135.278(18) 9_444 25
Si3 Ce1 Cu2 44.722(18) 25 25
Si3 Ce1 Cu2 83.01(2) 9_554 25
Si3 Ce1 Cu2 96.99(2) 25_445 25
Si3 Ce1 Cu2 135.278(18) 9_454 25
Si3 Ce1 Cu2 83.01(2) 9_544 25
Si3 Ce1 Cu2 96.99(2) 25_455 25
Si3 Ce1 Cu2 44.722(18) 25_545 25
Cu2 Ce1 Cu2 180.0 9_444 25
Cu2 Ce1 Cu2 126.479(5) 17 25
Cu2 Ce1 Cu2 53.521(5) . 25
Si3 Cu2 Si3 106.38(3) 25_455 1_565
Si3 Cu2 Si3 115.85(6) 25_455 25
Si3 Cu2 Si3 106.38(3) 1_565 25
Si3 Cu2 Si3 106.38(3) 25_455 .
Si3 Cu2 Si3 115.85(6) 1_565 .
Si3 Cu2 Si3 106.38(3) 25 .
Si3 Cu2 Cu2 126.810(13) 25_455 25_565
Si3 Cu2 Cu2 53.190(13) 1_565 25_565
Si3 Cu2 Cu2 53.190(13) 25 25_565
Si3 Cu2 Cu2 126.810(13) . 25_565
Si3 Cu2 Cu2 53.190(13) 25_455 25_455
Si3 Cu2 Cu2 126.810(13) 1_565 25_455
Si3 Cu2 Cu2 126.810(13) 25 25_455
Si3 Cu2 Cu2 53.190(13) . 25_455
Cu2 Cu2 Cu2 180.0 25_565 25_455
Si3 Cu2 Cu2 53.190(13) 25_455 25_465
Si3 Cu2 Cu2 53.190(13) 1_565 25_465
Si3 Cu2 Cu2 126.810(13) 25 25_465
Si3 Cu2 Cu2 126.810(13) . 25_465
Cu2 Cu2 Cu2 90.0 25_565 25_465
Cu2 Cu2 Cu2 90.0 25_455 25_465
Si3 Cu2 Cu2 126.810(13) 25_455 25
Si3 Cu2 Cu2 126.810(13) 1_565 25
Si3 Cu2 Cu2 53.190(13) 25 25
Si3 Cu2 Cu2 53.190(13) . 25
Cu2 Cu2 Cu2 90.0 25_565 25
Cu2 Cu2 Cu2 90.0 25_455 25
Cu2 Cu2 Cu2 180.0 25_465 25
Si3 Cu2 Ce1 65.83(2) 25_455 .
Si3 Cu2 Ce1 161.63(3) 1_565 .
Si3 Cu2 Ce1 65.83(2) 25 .
Si3 Cu2 Ce1 82.53(3) . .
Cu2 Cu2 Ce1 116.760(3) 25_565 .
Cu2 Cu2 Ce1 63.240(2) 25_455 .
Cu2 Cu2 Ce1 116.760(2) 25_465 .
Cu2 Cu2 Ce1 63.240(2) 25 .
Si3 Cu2 Ce1 161.63(3) 25_455 9
Si3 Cu2 Ce1 65.83(2) 1_565 9
Si3 Cu2 Ce1 82.53(3) 25 9
Si3 Cu2 Ce1 65.83(2) . 9
Cu2 Cu2 Ce1 63.240(2) 25_565 9
Cu2 Cu2 Ce1 116.760(2) 25_455 9
Cu2 Cu2 Ce1 116.760(2) 25_465 9
Cu2 Cu2 Ce1 63.240(2) 25 9
Ce1 Cu2 Ce1 126.479(5) . 9
Si3 Cu2 Ce1 65.83(2) 25_455 1_565
Si3 Cu2 Ce1 82.53(3) 1_565 1_565
Si3 Cu2 Ce1 65.83(2) 25 1_565
Si3 Cu2 Ce1 161.63(3) . 1_565
Cu2 Cu2 Ce1 63.240(2) 25_565 1_565
Cu2 Cu2 Ce1 116.760(2) 25_455 1_565
Cu2 Cu2 Ce1 63.240(2) 25_465 1_565
Cu2 Cu2 Ce1 116.760(2) 25 1_565
Ce1 Cu2 Ce1 79.102(8) . 1_565
Ce1 Cu2 Ce1 126.479(5) 9 1_565
Si3 Cu2 Ce1 82.53(3) 25_455 9_455
Si3 Cu2 Ce1 65.83(2) 1_565 9_455
Si3 Cu2 Ce1 161.63(3) 25 9_455
Si3 Cu2 Ce1 65.83(2) . 9_455
Cu2 Cu2 Ce1 116.760(2) 25_565 9_455
Cu2 Cu2 Ce1 63.240(2) 25_455 9_455
Cu2 Cu2 Ce1 63.240(2) 25_465 9_455
Cu2 Cu2 Ce1 116.760(2) 25 9_455
Ce1 Cu2 Ce1 126.479(5) . 9_455
Ce1 Cu2 Ce1 79.102(8) 9 9_455
Ce1 Cu2 Ce1 126.479(5) 1_565 9_455
Si3 Si3 Cu2 122.08(3) 17_556 25_455
Si3 Si3 Cu2 122.08(3) 17_556 1_545
Cu2 Si3 Cu2 73.62(3) 25_455 1_545
Si3 Si3 Cu2 122.08(3) 17_556 .
Cu2 Si3 Cu2 73.62(3) 25_455 .
Cu2 Si3 Cu2 115.85(6) 1_545 .
Si3 Si3 Cu2 122.08(3) 17_556 25
Cu2 Si3 Cu2 115.85(6) 25_455 25
Cu2 Si3 Cu2 73.62(3) 1_545 25
Cu2 Si3 Cu2 73.62(3) . 25
Si3 Si3 Ce1 67.56(2) 17_556 9
Cu2 Si3 Ce1 139.158(11) 25_455 9
Cu2 Si3 Ce1 139.158(11) 1_545 9
Cu2 Si3 Ce1 69.450(5) . 9
Cu2 Si3 Ce1 69.450(5) 25 9
Si3 Si3 Ce1 67.56(2) 17_556 9_445
Cu2 Si3 Ce1 69.450(5) 25_455 9_445
Cu2 Si3 Ce1 69.450(5) 1_545 9_445
Cu2 Si3 Ce1 139.158(11) . 9_445
Cu2 Si3 Ce1 139.158(11) 25 9_445
Ce1 Si3 Ce1 135.11(5) 9 9_445
Si3 Si3 Ce1 67.56(2) 17_556 9_455
Cu2 Si3 Ce1 69.450(5) 25_455 9_455
Cu2 Si3 Ce1 139.158(11) 1_545 9_455
Cu2 Si3 Ce1 69.450(5) . 9_455
Cu2 Si3 Ce1 139.158(11) 25 9_455
Ce1 Si3 Ce1 81.619(17) 9 9_455
Ce1 Si3 Ce1 81.619(17) 9_445 9_455
Si3 Si3 Ce1 67.56(2) 17_556 9_545
Cu2 Si3 Ce1 139.158(11) 25_455 9_545
Cu2 Si3 Ce1 69.450(5) 1_545 9_545
Cu2 Si3 Ce1 139.158(11) . 9_545
Cu2 Si3 Ce1 69.450(5) 25 9_545
Ce1 Si3 Ce1 81.619(17) 9 9_545
Ce1 Si3 Ce1 81.619(17) 9_445 9_545
Ce1 Si3 Ce1 135.11(5) 9_455 9_545

loop_
_geom_bond_atom_site_label_1
_geom_bond_atom_site_label_2
_geom_bond_distance
_geom_bond_site_symmetry_2
Ce1 Si3 3.1306(6) 9_444
Ce1 Si3 3.1306(6) 25
Ce1 Si3 3.1306(6) 9_554
Ce1 Si3 3.1306(6) 25_445
Ce1 Si3 3.1306(6) 9_454
Ce1 Si3 3.1306(6) 9_544
Ce1 Si3 3.1306(6) 25_455
Ce1 Si3 3.1306(6) 25_545
Ce1 Cu2 3.2131(2) 9_444
Ce1 Cu2 3.2131(2) 17
Ce1 Cu2 3.2131(2) .
Ce1 Cu2 3.2131(2) 25
Cu2 Si3 2.4146(8) 25_455
Cu2 Si3 2.4146(8) 1_565
Cu2 Si3 2.4146(8) 25
Cu2 Si3 2.4146(8) .
Cu2 Cu2 2.8935(3) 25_565
Cu2 Cu2 2.8935(3) 25_455
Cu2 Cu2 2.8935(3) 25_465
Cu2 Cu2 2.8935(3) 25
Cu2 Ce1 3.2131(2) 9
Cu2 Ce1 3.2131(2) 1_565
Cu2 Ce1 3.2131(2) 9_455
Si3 Si3 2.390(3) 17_556
Si3 Cu2 2.4146(8) 25_455
Si3 Cu2 2.4146(8) 1_545
Si3 Cu2 2.4146(8) 25
Si3 Ce1 3.1306(6) 9
Si3 Ce1 3.1306(6) 9_445
Si3 Ce1 3.1306(6) 9_455
Si3 Ce1 3.1306(6) 9_545
